data_4311763
loop_
_publ_author_name
'Adam J. Fischmann'
'Andrew C. Warden'
'Jay Black'
'Leone Spiccia'

_publ_contact_author 'Spiccia, Leone'
_publ_contact_author_email leone.spiccia@sci.monash.edu.au
_publ_section_title
;
 Synthesis, Characterization, and Structures of Copper(II)-Thiosulfate
 Complexes Incorporating Tripodal Tetraamine Ligands
;
_journal_name_full 'Inorganic Chemistry'
_journal_page_first 6568
_journal_page_last 6578
_journal_paper_doi 10.1021/ic0492800
_journal_volume 43
_journal_year 2004
_chemical_formula_sum 'C6 H20 Cu N4 O4 S2'
_chemical_formula_weight 339.92
_chemical_name_systematic '(tris(2-aminoethyl)amine)-(thiosulfato-S)-copper(II) hydrate'
_space_group_IT_number 14
_symmetry_cell_setting monoclinic
_symmetry_space_group_name_Hall '-P 2ybc'
_symmetry_space_group_name_H-M 'P 1 21/c 1'
_atom_sites_solution_hydrogens geom
_atom_sites_solution_primary direct
_atom_sites_solution_secondary difmap
_audit_creation_date 2004-06-02T12:15:50-00:00
_audit_creation_method 'WinGX routine CIF_UPDATE'
_cell_angle_alpha 90
_cell_angle_beta 102.36(3)
_cell_angle_gamma 90
_cell_formula_units_Z 4
_cell_length_a 10.894(2)
_cell_length_b 10.053(2)
_cell_length_c 12.238(2)
_cell_measurement_temperature 123(2)
_cell_volume 1309.2(4)
_computing_structure_refinement 'SHELXL-97 (Sheldrick, 1997)'
_computing_structure_solution 'SHELXS-97 (Sheldrick, 1990)'
_diffrn_ambient_temperature 123(2)
_diffrn_measured_fraction_theta_full 0.997
_diffrn_measured_fraction_theta_max 0.986
_diffrn_radiation_monochromator graphite
_diffrn_radiation_type MoK\a
_diffrn_radiation_wavelength 0.71073
_diffrn_reflns_av_R_equivalents 0.0636
_diffrn_reflns_av_unetI/netI 0.0488
_diffrn_reflns_limit_h_max 14
_diffrn_reflns_limit_h_min -14
_diffrn_reflns_limit_k_max 13
_diffrn_reflns_limit_k_min -12
_diffrn_reflns_limit_l_max 16
_diffrn_reflns_limit_l_min -14
_diffrn_reflns_number 14532
_diffrn_reflns_theta_full 27.5
_diffrn_reflns_theta_max 28.28
_diffrn_reflns_theta_min 3.47
_exptl_absorpt_coefficient_mu 1.996
_exptl_absorpt_correction_type none
_exptl_crystal_colour green
_exptl_crystal_density_diffrn 1.725
_exptl_crystal_density_method 'not measured'
_exptl_crystal_description diamond
_exptl_crystal_F_000 708
_exptl_crystal_size_max 0.4
_exptl_crystal_size_mid 0.3
_exptl_crystal_size_min 0.3
_refine_diff_density_max 0.396
_refine_diff_density_min -0.537
_refine_diff_density_rms 0.089
_refine_ls_extinction_method none
_refine_ls_goodness_of_fit_ref 1.045
_refine_ls_hydrogen_treatment mixed
_refine_ls_matrix_type full
_refine_ls_number_parameters 210
_refine_ls_number_reflns 3202
_refine_ls_number_restraints 0
_refine_ls_restrained_S_all 1.045
_refine_ls_R_factor_all 0.0452
_refine_ls_R_factor_gt 0.0304
_refine_ls_shift/su_max 0.001
_refine_ls_shift/su_mean 0
_refine_ls_structure_factor_coef Fsqd
_refine_ls_weighting_details 'calc w=1/[\s^2^(Fo^2^)+(0.0298P)^2^+0.3428P] where P=(Fo^2^+2Fc^2^)/3'
_refine_ls_weighting_scheme calc
_refine_ls_wR_factor_gt 0.0663
_refine_ls_wR_factor_ref 0.0701
_reflns_number_gt 2566
_reflns_number_total 3202
_reflns_threshold_expression >2sigma(I)
_cod_data_source_file ic0492800si20040602_064004_4.cif
_cod_data_source_block adam1a
_cod_depositor_comments
;
The following automatic conversions were performed:
'_symmetry_cell_setting' value 'Monoclinic' changed to 'monoclinic'
according to '/home/saulius/struct/CIF-dictionaries/cif_core.dic'
dictionary named 'cif_core.dic' version 2.4.1 from 2010-06-29.

Automatic conversion script
Id: cif_fix_enum 1527 2010-12-29 10:47:43Z saulius 
;
_cod_original_cell_volume 1309.2(5)
_cod_database_code 4311763

loop_
_symmetry_equiv_pos_as_xyz
'x, y, z'
'-x, y+1/2, -z+1/2'
'-x, -y, -z'
'x, -y-1/2, z-1/2'

loop_
_atom_site_label
_atom_site_type_symbol
_atom_site_fract_x
_atom_site_fract_y
_atom_site_fract_z
_atom_site_U_iso_or_equiv
_atom_site_adp_type
_atom_site_occupancy
_atom_site_symmetry_multiplicity
_atom_site_calc_flag
_atom_site_refinement_flags
_atom_site_disorder_assembly
_atom_site_disorder_group
Cu1 Cu 0.62737(2) 0.03741(2) 0.709700(19) 0.01002(9) Uani 1 1 d . . .
S2 S 0.31122(5) -0.02518(5) 0.66541(4) 0.01203(12) Uani 1 1 d . . .
O1 O 0.18366(14) 0.02656(16) 0.62715(14) 0.0230(4) Uani 1 1 d . . .
N3 N 0.60797(17) -0.15768(18) 0.65677(17) 0.0136(4) Uani 1 1 d . . .
C1 C 0.7348(2) -0.2103(2) 0.65793(19) 0.0160(4) Uani 1 1 d . . .
H1 H 0.734(2) 0.020(2) 1.027(2) 0.014(6) Uiso 1 1 d . . .
S1 S 0.42994(5) 0.11771(5) 0.62754(4) 0.01252(12) Uani 1 1 d . . .
O2 O 0.34378(15) -0.04404(15) 0.78656(12) 0.0183(3) Uani 1 1 d . . .
N2 N 0.71200(17) 0.1882(2) 0.64079(16) 0.0138(4) Uani 1 1 d . . .
C2 C 0.8196(2) -0.1665(2) 0.76667(19) 0.0185(5) Uani 1 1 d . . .
H2A H 0.7955 -0.2135 0.83 0.022 Uiso 1 1 calc R . .
H2B H 0.9077 -0.1901 0.7661 0.022 Uiso 1 1 calc R . .
H2 H 0.902(2) -0.039(2) 0.941(2) 0.022(7) Uiso 1 1 d . . .
O3 O 0.32915(14) -0.14777(15) 0.60607(12) 0.0179(3) Uani 1 1 d . . .
N4 N 0.61123(19) 0.0615(2) 0.87750(15) 0.0150(4) Uani 1 1 d . . .
C3 C 0.8936(2) 0.0529(2) 0.7219(2) 0.0203(5) Uani 1 1 d . . .
H3A H 0.8964 0.0065 0.6511 0.024 Uiso 1 1 calc R . .
H3B H 0.9798 0.0551 0.7685 0.024 Uiso 1 1 calc R . .
H3 H 0.694(2) -0.107(2) 0.9452(19) 0.017(6) Uiso 1 1 d . . .
N1 N 0.80953(16) -0.02048(18) 0.78180(15) 0.0142(4) Uani 1 1 d . . .
C4 C 0.8463(2) 0.1939(2) 0.69665(18) 0.0176(5) Uani 1 1 d . . .
H4A H 0.8569 0.2455 0.7669 0.021 Uiso 1 1 calc R . .
H4B H 0.895 0.2382 0.6474 0.021 Uiso 1 1 calc R . .
H4 H 0.857(2) 0.103(3) 0.9118(18) 0.016(6) Uiso 1 1 d . . .
C5 C 0.8335(2) 0.0139(2) 0.90323(19) 0.0197(5) Uani 1 1 d . . .
H5 H 0.615(2) 0.143(3) 0.888(2) 0.022(7) Uiso 1 1 d . . .
C6 C 0.7162(2) -0.0105(2) 0.94861(19) 0.0192(5) Uani 1 1 d . . .
H6 H 0.705(2) 0.171(3) 0.574(2) 0.023(7) Uiso 1 1 d . . .
H8 H 0.538(3) 0.034(3) 0.886(2) 0.030(8) Uiso 1 1 d . . .
H9 H 0.567(2) -0.156(3) 0.594(2) 0.020(7) Uiso 1 1 d . . .
H10 H 0.735(2) -0.307(3) 0.6526(18) 0.016(6) Uiso 1 1 d . . .
H11 H 0.763(2) -0.175(2) 0.5966(18) 0.012(6) Uiso 1 1 d . . .
H14 H 0.679(2) 0.258(3) 0.650(2) 0.022(7) Uiso 1 1 d . . .
H18 H 0.571(2) -0.200(2) 0.6986(19) 0.009(6) Uiso 1 1 d . . .
O1W O 0.00062(19) 0.18350(19) 0.47302(16) 0.0268(4) Uani 1 1 d . . .
H1W H -0.048(4) 0.125(4) 0.449(3) 0.069(13) Uiso 1 1 d . . .
H2W H 0.056(3) 0.143(3) 0.516(2) 0.037(9) Uiso 1 1 d . . .

loop_
_atom_site_aniso_label
_atom_site_aniso_U_11
_atom_site_aniso_U_22
_atom_site_aniso_U_33
_atom_site_aniso_U_23
_atom_site_aniso_U_13
_atom_site_aniso_U_12
Cu1 0.00852(13) 0.00984(14) 0.01100(14) 0.00050(9) 0.00053(9) -0.00021(9)
S2 0.0096(2) 0.0115(3) 0.0144(3) -0.0005(2) 0.00133(19) -0.0002(2)
O1 0.0104(8) 0.0186(9) 0.0375(10) 0.0011(7) -0.0007(7) 0.0000(6)
N3 0.0126(9) 0.0137(10) 0.0130(10) 0.0000(8) -0.0005(8) 0.0005(8)
C1 0.0155(11) 0.0127(12) 0.0200(12) -0.0017(9) 0.0046(8) 0.0025(9)
S1 0.0108(2) 0.0122(3) 0.0139(3) 0.0033(2) 0.00119(18) 0.0005(2)
O2 0.0227(9) 0.0190(8) 0.0136(8) 0.0017(6) 0.0044(6) -0.0066(7)
N2 0.0146(10) 0.0129(10) 0.0143(10) -0.0016(8) 0.0038(7) -0.0021(8)
C2 0.0132(11) 0.0138(11) 0.0263(12) -0.0006(9) -0.0005(9) 0.0035(9)
O3 0.0183(8) 0.0141(8) 0.0204(8) -0.0024(6) 0.0020(6) -0.0010(6)
N4 0.0181(10) 0.0134(11) 0.0131(9) 0.0006(8) 0.0029(7) -0.0005(8)
C3 0.0095(11) 0.0222(13) 0.0293(13) -0.0036(10) 0.0042(9) -0.0029(9)
N1 0.0110(9) 0.0126(9) 0.0172(10) -0.0018(7) -0.0012(7) -0.0008(7)
C4 0.0127(11) 0.0179(12) 0.0225(12) -0.0038(9) 0.0041(8) -0.0060(9)
C5 0.0194(12) 0.0155(12) 0.0184(12) -0.0025(9) -0.0091(9) -0.0010(10)
C6 0.0293(13) 0.0153(12) 0.0101(11) 0.0013(9) -0.0024(9) 0.0002(10)
O1W 0.0249(10) 0.0212(10) 0.0312(10) 0.0025(8) -0.0008(8) 0.0000(8)

loop_
_atom_type_symbol
_atom_type_description
_atom_type_scat_dispersion_real
_atom_type_scat_dispersion_imag
_atom_type_scat_source
C C 0.0033 0.0016 'International Tables Vol C Tables 4.2.6.8 and 6.1.1.4'
H H 0 0 'International Tables Vol C Tables 4.2.6.8 and 6.1.1.4'
N N 0.0061 0.0033 'International Tables Vol C Tables 4.2.6.8 and 6.1.1.4'
O O 0.0106 0.006 'International Tables Vol C Tables 4.2.6.8 and 6.1.1.4'
S S 0.1246 0.1234 'International Tables Vol C Tables 4.2.6.8 and 6.1.1.4'
Cu Cu 0.3201 1.2651 'International Tables Vol C Tables 4.2.6.8 and 6.1.1.4'

loop_
_geom_angle_atom_site_label_1
_geom_angle_atom_site_label_2
_geom_angle_atom_site_label_3
_geom_angle
_geom_angle_site_symmetry_1
_geom_angle_site_symmetry_3
_geom_angle_publ_flag
N2 Cu1 N3 126.85(8) . . ?
N2 Cu1 N1 84.77(7) . . ?
N3 Cu1 N1 83.76(7) . . ?
N2 Cu1 N4 117.01(8) . . ?
N3 Cu1 N4 112.96(8) . . ?
N1 Cu1 N4 83.67(8) . . ?
N2 Cu1 S1 91.22(6) . . ?
N3 Cu1 S1 99.90(6) . . ?
N1 Cu1 S1 175.71(5) . . ?
N4 Cu1 S1 96.85(6) . . ?
O2 S2 O1 112.23(10) . . ?
O2 S2 O3 111.39(9) . . ?
O1 S2 O3 111.02(9) . . ?
O2 S2 S1 106.99(7) . . ?
O1 S2 S1 106.28(7) . . ?
O3 S2 S1 108.65(7) . . ?
C1 N3 Cu1 107.77(14) . . ?
N3 C1 C2 107.34(17) . . ?
S2 S1 Cu1 103.28(3) . . ?
C4 N2 Cu1 109.08(14) . . ?
N1 C2 C1 110.44(17) . . ?
C6 N4 Cu1 107.63(14) . . ?
N1 C3 C4 110.27(17) . . ?
C3 N1 C2 111.05(17) . . ?
C3 N1 C5 112.42(17) . . ?
C2 N1 C5 110.53(17) . . ?
C3 N1 Cu1 106.55(13) . . ?
C2 N1 Cu1 108.27(12) . . ?
C5 N1 Cu1 107.81(14) . . ?
N2 C4 C3 108.49(18) . . ?
N1 C5 C6 110.20(18) . . ?
N4 C6 C5 108.25(18) . . ?

loop_
_geom_bond_atom_site_label_1
_geom_bond_atom_site_label_2
_geom_bond_distance
_geom_bond_site_symmetry_2
_geom_bond_publ_flag
Cu1 N2 2.0473(19) . ?
Cu1 N3 2.0620(19) . ?
Cu1 N1 2.0750(18) . ?
Cu1 N4 2.1121(19) . ?
Cu1 S1 2.3158(8) . ?
S2 O2 1.4612(15) . ?
S2 O1 1.4636(16) . ?
S2 O3 1.4646(16) . ?
S2 S1 2.0513(8) . ?
N3 C1 1.476(3) . ?
C1 C2 1.514(3) . ?
N2 C4 1.478(3) . ?
C2 N1 1.487(3) . ?
N4 C6 1.471(3) . ?
C3 N1 1.486(3) . ?
C3 C4 1.516(3) . ?
N1 C5 1.493(3) . ?
C5 C6 1.518(3) . ?

loop_
_geom_hbond_atom_site_label_D
_geom_hbond_atom_site_label_H
_geom_hbond_atom_site_label_A
_geom_hbond_distance_DH
_geom_hbond_distance_HA
_geom_hbond_distance_DA
_geom_hbond_angle_DHA
_geom_hbond_site_symmetry_A
N4 H5 O3 0.83(3) 2.18(3) 2.991(3) 164(2) 2_656
N2 H6 O3 0.82(3) 2.17(3) 2.986(3) 173(2) 3_656
N4 H8 O2 0.87(3) 2.34(3) 3.077(3) 143(2) .
N3 H9 S1 0.80(3) 2.75(3) 3.439(2) 145(2) 3_656
N2 H14 O2 0.80(3) 2.17(3) 2.939(3) 159(2) 2_656
N3 H18 S1 0.83(2) 2.81(2) 3.564(2) 151.8(19) 2_646
O1W H1W O1 0.81(4) 2.18(4) 2.990(3) 176(4) 3_556
O1W H2W O1 0.82(3) 2.08(3) 2.901(3) 174(3) .
